data_7119484
loop_
_publ_author_name
Hikaru
Yanai
Nobuyuki
Ishii
Takashi
Matsumoto

_publ_section_title
;
 Synthesis of 1,2,3,4-tetrasubstituted naphthalenes through a cascade
 reaction triggered by silyl acetal activation
;
_journal_name_full Chem.Commun.
_journal_page_first 7974
_journal_volume 52
_journal_year 2016
_chemical_absolute_configuration .
_chemical_formula_moiety 'C27 H22 O4'
_chemical_formula_sum 'C27 H22 O4'
_chemical_formula_weight 410.45
_chemical_melting_point 133
_chemical_name_systematic
; 
Ethyl 4-benzoyl-3-benzyl-1-hydroxy-2-naphthoate
;
_space_group_IT_number 2
_symmetry_cell_setting triclinic
_symmetry_space_group_name_Hall '-P 1'
_symmetry_space_group_name_H-M 'P -1'
_atom_sites_solution_hydrogens geom
_atom_sites_solution_primary direct
_atom_sites_solution_secondary difmap
_audit_creation_date '01 May 2013'
_audit_creation_method SHELXL-97
_audit_update_record
;
2016-03-21 deposited with the CCDC.
2016-05-23 downloaded from the CCDC.
;
_cell_angle_alpha 104.062(3)
_cell_angle_beta 94.660(3)
_cell_angle_gamma 116.023(2)
_cell_formula_units_Z 2
_cell_length_a 9.173(2)
_cell_length_b 10.382(3)
_cell_length_c 12.748(3)
_cell_measurement_reflns_used 4575
_cell_measurement_temperature 90
_cell_measurement_theta_max 27.52
_cell_measurement_theta_min 2.30
_cell_volume 1033.4(4)
_computing_cell_refinement 'APEX2 (Bruker AXS, 2006)'
_computing_data_collection 'APEX2 (Bruker AXS, 2006)'
_computing_data_reduction 'SAINT (Bruker AXS, 2004)'
_computing_molecular_graphics 'XSHEL (Bruker AXS,2002)'
_computing_publication_material 'XCIF (Bruker AXS, 2001)'
_computing_structure_refinement 'SHELXL-97 (Sheldrick, 1997)'
_computing_structure_solution 'SHELXS-97 (Sheldrick, 1997)'
_diffrn_ambient_temperature 90
_diffrn_detector_area_resol_mean 8.333
_diffrn_measured_fraction_theta_full 0.997
_diffrn_measured_fraction_theta_max 0.997
_diffrn_measurement_device_type 'Bruker APEXII CCD area detector'
_diffrn_measurement_method 'phi and omega scans'
_diffrn_radiation_monochromator 'Bruker Helios multilayer confocal mirror'
_diffrn_radiation_source 'Bruker TXS fine-focus rotating anode'
_diffrn_radiation_type MoK\a
_diffrn_radiation_wavelength 0.71073
_diffrn_reflns_av_R_equivalents 0.0428
_diffrn_reflns_av_sigmaI/netI 0.0456
_diffrn_reflns_limit_h_max 10
_diffrn_reflns_limit_h_min -10
_diffrn_reflns_limit_k_max 12
_diffrn_reflns_limit_k_min -12
_diffrn_reflns_limit_l_max 15
_diffrn_reflns_limit_l_min -15
_diffrn_reflns_number 10078
_diffrn_reflns_theta_full 25.03
_diffrn_reflns_theta_max 25.03
_diffrn_reflns_theta_min 2.30
_exptl_absorpt_coefficient_mu 0.088
_exptl_absorpt_correction_T_max 0.9869
_exptl_absorpt_correction_T_min 0.9758
_exptl_absorpt_correction_type analytical
_exptl_absorpt_process_details
;
Crystal Faces plugin in Bruker APEX2 software
;
_exptl_crystal_colour colorless
_exptl_crystal_density_diffrn 1.319
_exptl_crystal_density_method 'not measured'
_exptl_crystal_description block
_exptl_crystal_F_000 432
_exptl_crystal_size_max 0.28
_exptl_crystal_size_mid 0.16
_exptl_crystal_size_min 0.15
_refine_diff_density_max 0.257
_refine_diff_density_min -0.310
_refine_diff_density_rms 0.062
_refine_ls_extinction_method none
_refine_ls_goodness_of_fit_ref 1.046
_refine_ls_hydrogen_treatment constr
_refine_ls_matrix_type full
_refine_ls_number_parameters 282
_refine_ls_number_reflns 3635
_refine_ls_number_restraints 204
_refine_ls_restrained_S_all 1.015
_refine_ls_R_factor_all 0.0524
_refine_ls_R_factor_gt 0.0466
_refine_ls_shift/su_max 0.000
_refine_ls_shift/su_mean 0.000
_refine_ls_structure_factor_coef Fsqd
_refine_ls_weighting_details 'calc w=1/[\s^2^(Fo^2^)+(0.0829P)^2^+0.2205P] where P=(Fo^2^+2Fc^2^)/3'
_refine_ls_weighting_scheme calc
_refine_ls_wR_factor_gt 0.1304
_refine_ls_wR_factor_ref 0.1368
_reflns_number_gt 3133
_reflns_number_total 3635
_reflns_threshold_expression >2sigma(I)
_cod_data_source_file c6cc03510h2.cif
_cod_data_source_block CBA13-9b
_cod_database_code 7119484

loop_
_symmetry_equiv_pos_as_xyz
'x, y, z'
'-x, -y, -z'

loop_
_atom_site_label
_atom_site_type_symbol
_atom_site_fract_x
_atom_site_fract_y
_atom_site_fract_z
_atom_site_U_iso_or_equiv
_atom_site_adp_type
_atom_site_occupancy
_atom_site_symmetry_multiplicity
_atom_site_calc_flag
_atom_site_refinement_flags
_atom_site_disorder_assembly
_atom_site_disorder_group
C1 C 0.19475(18) 0.02295(16) 0.11873(11) 0.0183(3) Uani 1 1 d U . .
C2 C 0.34378(18) 0.16178(16) 0.17094(11) 0.0194(3) Uani 1 1 d U . .
C3 C 0.49849(18) 0.18332(17) 0.14539(13) 0.0244(3) Uani 1 1 d U . .
H3 H 0.5050 0.1040 0.0937 0.029 Uiso 1 1 calc R . .
C4 C 0.63925(19) 0.31853(18) 0.19509(14) 0.0283(4) Uani 1 1 d U . .
H4 H 0.7425 0.3334 0.1765 0.034 Uiso 1 1 calc R . .
C5 C 0.63085(19) 0.43504(18) 0.27348(13) 0.0290(4) Uani 1 1 d U . .
H5 H 0.7291 0.5278 0.3084 0.035 Uiso 1 1 calc R . .
C6 C 0.48275(18) 0.41635(17) 0.30003(12) 0.0251(4) Uani 1 1 d U . .
H6 H 0.4796 0.4963 0.3534 0.030 Uiso 1 1 calc R . .
C7 C 0.33389(17) 0.27933(16) 0.24897(11) 0.0191(3) Uani 1 1 d U . .
C8 C 0.17608(17) 0.25659(15) 0.27187(11) 0.0175(3) Uani 1 1 d U . .
C9 C 0.03144(17) 0.12563(15) 0.21907(11) 0.0167(3) Uani 1 1 d U . .
C10 C 0.04059(17) 0.00292(15) 0.14041(11) 0.0172(3) Uani 1 1 d U . .
C11 C 0.17317(17) 0.38203(15) 0.36140(11) 0.0190(3) Uani 1 1 d U . .
C12 C 0.14235(16) 0.49869(15) 0.32964(11) 0.0176(3) Uani 1 1 d U . .
C13 C 0.11991(17) 0.49680(15) 0.21985(12) 0.0202(3) Uani 1 1 d U . .
H13 H 0.1256 0.4211 0.1636 0.024 Uiso 1 1 calc R . .
C14 C 0.08918(18) 0.60535(17) 0.19249(12) 0.0240(3) Uani 1 1 d U . .
H14 H 0.0737 0.6042 0.1176 0.029 Uiso 1 1 calc R . .
C15 C 0.08115(18) 0.71559(16) 0.27508(13) 0.0244(3) Uani 1 1 d U . .
H15 H 0.0596 0.7896 0.2562 0.029 Uiso 1 1 calc R . .
C16 C 0.10411(17) 0.71927(16) 0.38473(12) 0.0223(3) Uani 1 1 d U . .
H16 H 0.0990 0.7957 0.4406 0.027 Uiso 1 1 calc R . .
C17 C 0.13454(17) 0.61079(15) 0.41261(12) 0.0198(3) Uani 1 1 d U . .
H17 H 0.1500 0.6125 0.4876 0.024 Uiso 1 1 calc R . .
C18 C -0.13079(17) 0.11704(15) 0.24422(12) 0.0185(3) Uani 1 1 d U . .
H18A H -0.2108 0.0780 0.1729 0.022 Uiso 1 1 calc R . .
H18B H -0.1105 0.2209 0.2807 0.022 Uiso 1 1 calc R . .
C19 C -0.21284(17) 0.02080(15) 0.31655(11) 0.0189(3) Uani 1 1 d U . .
C20 C -0.36881(18) 0.00019(17) 0.33334(12) 0.0245(3) Uani 1 1 d U . .
H20 H -0.4192 0.0489 0.3019 0.029 Uiso 1 1 calc R . .
C21 C -0.45134(19) -0.09090(18) 0.39558(13) 0.0298(4) Uani 1 1 d U . .
H21 H -0.5584 -0.1054 0.4054 0.036 Uiso 1 1 calc R . .
C22 C -0.3788(2) -0.16035(17) 0.44313(13) 0.0296(4) Uani 1 1 d U . .
H22 H -0.4356 -0.2224 0.4857 0.035 Uiso 1 1 calc R . .
C23 C -0.2225(2) -0.13928(17) 0.42862(13) 0.0275(4) Uani 1 1 d U . .
H23 H -0.1718 -0.1867 0.4613 0.033 Uiso 1 1 calc R . .
C24 C -0.14010(18) -0.04818(16) 0.36584(12) 0.0217(3) Uani 1 1 d U . .
H24 H -0.0326 -0.0332 0.3567 0.026 Uiso 1 1 calc R . .
C25 C -0.10386(18) -0.14711(15) 0.08298(11) 0.0182(3) Uani 1 1 d U . .
C26 C -0.38938(18) -0.31591(16) 0.05604(13) 0.0244(4) Uani 1 1 d U . .
H26A H -0.3641 -0.3877 0.0821 0.029 Uiso 1 1 calc R . .
H26B H -0.4118 -0.3485 -0.0259 0.029 Uiso 1 1 calc R . .
C27 C -0.5379(2) -0.31129(18) 0.09593(14) 0.0351(4) Uani 1 1 d U . .
H27A H -0.5177 -0.2869 0.1767 0.053 Uiso 1 1 calc R . .
H27B H -0.6365 -0.4099 0.0623 0.053 Uiso 1 1 calc R . .
H27C H -0.5562 -0.2340 0.0747 0.053 Uiso 1 1 calc R . .
O1 O -0.09046(13) -0.25258(11) 0.02283(8) 0.0232(3) Uani 1 1 d U . .
O2 O 0.21480(13) -0.08459(11) 0.04791(8) 0.0240(3) Uani 1 1 d U . .
H2 H 0.1225 -0.1625 0.0214 0.036 Uiso 1 1 calc R . .
O3 O 0.19929(15) 0.38724(12) 0.45773(8) 0.0308(3) Uani 1 1 d U . .
O4 O -0.24964(12) -0.16315(11) 0.10152(8) 0.0220(3) Uani 1 1 d U . .

loop_
_atom_site_aniso_label
_atom_site_aniso_U_11
_atom_site_aniso_U_22
_atom_site_aniso_U_33
_atom_site_aniso_U_23
_atom_site_aniso_U_13
_atom_site_aniso_U_12
C1 0.0250(8) 0.0155(7) 0.0179(7) 0.0085(6) 0.0080(6) 0.0103(6)
C2 0.0205(8) 0.0176(7) 0.0215(7) 0.0098(6) 0.0049(6) 0.0081(6)
C3 0.0237(8) 0.0240(8) 0.0301(8) 0.0115(7) 0.0093(6) 0.0130(7)
C4 0.0165(8) 0.0307(9) 0.0382(9) 0.0155(7) 0.0075(6) 0.0090(7)
C5 0.0190(8) 0.0226(8) 0.0346(9) 0.0094(7) 0.0011(6) 0.0012(6)
C6 0.0229(8) 0.0186(8) 0.0257(8) 0.0043(6) 0.0028(6) 0.0047(6)
C7 0.0203(7) 0.0158(7) 0.0203(7) 0.0086(6) 0.0038(6) 0.0064(6)
C8 0.0214(7) 0.0127(7) 0.0179(7) 0.0069(6) 0.0054(6) 0.0063(6)
C9 0.0208(7) 0.0125(7) 0.0176(7) 0.0076(6) 0.0060(5) 0.0066(6)
C10 0.0212(7) 0.0120(7) 0.0167(7) 0.0057(6) 0.0039(6) 0.0058(6)
C11 0.0184(7) 0.0116(7) 0.0206(8) 0.0044(6) 0.0056(6) 0.0017(6)
C12 0.0135(7) 0.0103(7) 0.0221(7) 0.0036(6) 0.0061(5) 0.0000(5)
C13 0.0189(7) 0.0135(7) 0.0237(8) 0.0036(6) 0.0069(6) 0.0045(6)
C14 0.0257(8) 0.0230(8) 0.0227(8) 0.0091(6) 0.0061(6) 0.0098(7)
C15 0.0234(8) 0.0169(7) 0.0338(9) 0.0089(6) 0.0074(6) 0.0098(6)
C16 0.0194(7) 0.0151(7) 0.0290(8) 0.0031(6) 0.0086(6) 0.0067(6)
C17 0.0175(7) 0.0140(7) 0.0217(7) 0.0039(6) 0.0071(6) 0.0024(6)
C18 0.0191(7) 0.0118(7) 0.0218(7) 0.0037(6) 0.0046(6) 0.0056(6)
C19 0.0193(7) 0.0115(7) 0.0185(7) 0.0006(6) 0.0048(6) 0.0030(6)
C20 0.0218(8) 0.0237(8) 0.0242(8) 0.0054(6) 0.0066(6) 0.0084(6)
C21 0.0202(8) 0.0292(9) 0.0271(8) 0.0029(7) 0.0102(6) 0.0029(7)
C22 0.0324(9) 0.0186(8) 0.0257(8) 0.0067(6) 0.0130(7) 0.0008(7)
C23 0.0363(9) 0.0182(8) 0.0283(8) 0.0094(6) 0.0125(7) 0.0111(7)
C24 0.0218(7) 0.0160(7) 0.0255(8) 0.0053(6) 0.0096(6) 0.0073(6)
C25 0.0232(8) 0.0150(7) 0.0163(7) 0.0071(6) 0.0061(6) 0.0075(6)
C26 0.0230(8) 0.0108(7) 0.0262(8) 0.0019(6) 0.0052(6) -0.0014(6)
C27 0.0267(9) 0.0214(8) 0.0367(9) -0.0008(7) 0.0122(7) -0.0019(7)
O1 0.0283(6) 0.0129(5) 0.0235(6) 0.0025(4) 0.0069(4) 0.0071(4)
O2 0.0257(6) 0.0163(5) 0.0274(6) 0.0028(4) 0.0099(5) 0.0091(5)
O3 0.0504(7) 0.0212(6) 0.0204(6) 0.0073(5) 0.0071(5) 0.0162(5)
O4 0.0192(5) 0.0116(5) 0.0255(6) 0.0020(4) 0.0063(4) 0.0008(4)

loop_
_atom_type_symbol
_atom_type_description
_atom_type_scat_dispersion_real
_atom_type_scat_dispersion_imag
_atom_type_scat_source
C C 0.0033 0.0016 'International Tables Vol C Tables 4.2.6.8 and 6.1.1.4'
H H 0.0000 0.0000 'International Tables Vol C Tables 4.2.6.8 and 6.1.1.4'
O O 0.0106 0.0060 'International Tables Vol C Tables 4.2.6.8 and 6.1.1.4'

loop_
_geom_angle_atom_site_label_1
_geom_angle_atom_site_label_2
_geom_angle_atom_site_label_3
_geom_angle
_geom_angle_site_symmetry_1
_geom_angle_site_symmetry_3
O2 C1 C10 123.26(13) . .
O2 C1 C2 115.15(12) . .
C10 C1 C2 121.60(13) . .
C3 C2 C7 120.08(13) . .
C3 C2 C1 121.29(13) . .
C7 C2 C1 118.62(13) . .
C4 C3 C2 120.20(14) . .
C4 C3 H3 119.9 . .
C2 C3 H3 119.9 . .
C3 C4 C5 120.06(14) . .
C3 C4 H4 120.0 . .
C5 C4 H4 120.0 . .
C6 C5 C4 120.72(14) . .
C6 C5 H5 119.6 . .
C4 C5 H5 119.6 . .
C5 C6 C7 120.95(14) . .
C5 C6 H6 119.5 . .
C7 C6 H6 119.5 . .
C2 C7 C6 117.96(13) . .
C2 C7 C8 119.25(12) . .
C6 C7 C8 122.78(13) . .
C9 C8 C7 122.49(12) . .
C9 C8 C11 120.15(12) . .
C7 C8 C11 117.32(12) . .
C8 C9 C10 118.69(13) . .
C8 C9 C18 118.19(12) . .
C10 C9 C18 123.12(12) . .
C1 C10 C9 119.28(12) . .
C1 C10 C25 116.42(12) . .
C9 C10 C25 124.26(12) . .
O3 C11 C12 121.19(12) . .
O3 C11 C8 119.36(12) . .
C12 C11 C8 119.44(12) . .
C13 C12 C17 119.92(13) . .
C13 C12 C11 121.26(12) . .
C17 C12 C11 118.81(13) . .
C14 C13 C12 120.05(13) . .
C14 C13 H13 120.0 . .
C12 C13 H13 120.0 . .
C15 C14 C13 119.64(14) . .
C15 C14 H14 120.2 . .
C13 C14 H14 120.2 . .
C16 C15 C14 120.91(14) . .
C16 C15 H15 119.5 . .
C14 C15 H15 119.5 . .
C15 C16 C17 119.72(13) . .
C15 C16 H16 120.1 . .
C17 C16 H16 120.1 . .
C16 C17 C12 119.75(13) . .
C16 C17 H17 120.1 . .
C12 C17 H17 120.1 . .
C9 C18 C19 117.11(11) . .
C9 C18 H18A 108.0 . .
C19 C18 H18A 108.0 . .
C9 C18 H18B 108.0 . .
C19 C18 H18B 108.0 . .
H18A C18 H18B 107.3 . .
C24 C19 C20 118.51(13) . .
C24 C19 C18 123.04(13) . .
C20 C19 C18 118.45(13) . .
C21 C20 C19 120.62(15) . .
C21 C20 H20 119.7 . .
C19 C20 H20 119.7 . .
C22 C21 C20 120.40(14) . .
C22 C21 H21 119.8 . .
C20 C21 H21 119.8 . .
C21 C22 C23 119.73(14) . .
C21 C22 H22 120.1 . .
C23 C22 H22 120.1 . .
C22 C23 C24 119.78(15) . .
C22 C23 H23 120.1 . .
C24 C23 H23 120.1 . .
C19 C24 C23 120.92(14) . .
C19 C24 H24 119.5 . .
C23 C24 H24 119.5 . .
O1 C25 O4 121.38(12) . .
O1 C25 C10 122.78(13) . .
O4 C25 C10 115.83(12) . .
O4 C26 C27 107.01(12) . .
O4 C26 H26A 110.3 . .
C27 C26 H26A 110.3 . .
O4 C26 H26B 110.3 . .
C27 C26 H26B 110.3 . .
H26A C26 H26B 108.6 . .
C26 C27 H27A 109.5 . .
C26 C27 H27B 109.5 . .
H27A C27 H27B 109.5 . .
C26 C27 H27C 109.5 . .
H27A C27 H27C 109.5 . .
H27B C27 H27C 109.5 . .
C1 O2 H2 109.5 . .
C25 O4 C26 115.93(11) . .

loop_
_geom_bond_atom_site_label_1
_geom_bond_atom_site_label_2
_geom_bond_distance
_geom_bond_site_symmetry_2
C1 O2 1.3464(17) .
C1 C10 1.397(2) .
C1 C2 1.430(2) .
C2 C3 1.415(2) .
C2 C7 1.417(2) .
C3 C4 1.372(2) .
C3 H3 0.9500 .
C4 C5 1.405(2) .
C4 H4 0.9500 .
C5 C6 1.369(2) .
C5 H5 0.9500 .
C6 C7 1.419(2) .
C6 H6 0.9500 .
C7 C8 1.428(2) .
C8 C9 1.3745(19) .
C8 C11 1.5207(19) .
C9 C10 1.4568(19) .
C9 C18 1.5167(19) .
C10 C25 1.4815(19) .
C11 O3 1.2153(17) .
C11 C12 1.494(2) .
C12 C13 1.392(2) .
C12 C17 1.4020(19) .
C13 C14 1.387(2) .
C13 H13 0.9500 .
C14 C15 1.387(2) .
C14 H14 0.9500 .
C15 C16 1.385(2) .
C15 H15 0.9500 .
C16 C17 1.388(2) .
C16 H16 0.9500 .
C17 H17 0.9500 .
C18 C19 1.5217(19) .
C18 H18A 0.9900 .
C18 H18B 0.9900 .
C19 C24 1.387(2) .
C19 C20 1.394(2) .
C20 C21 1.390(2) .
C20 H20 0.9500 .
C21 C22 1.377(2) .
C21 H21 0.9500 .
C22 C23 1.388(2) .
C22 H22 0.9500 .
C23 C24 1.395(2) .
C23 H23 0.9500 .
C24 H24 0.9500 .
C25 O1 1.2359(17) .
C25 O4 1.3217(17) .
C26 O4 1.4640(16) .
C26 C27 1.509(2) .
C26 H26A 0.9900 .
C26 H26B 0.9900 .
C27 H27A 0.9800 .
C27 H27B 0.9800 .
C27 H27C 0.9800 .
O2 H2 0.8400 .

loop_
_geom_torsion_atom_site_label_1
_geom_torsion_atom_site_label_2
_geom_torsion_atom_site_label_3
_geom_torsion_atom_site_label_4
_geom_torsion
_geom_torsion_site_symmetry_1
_geom_torsion_site_symmetry_2
_geom_torsion_site_symmetry_3
_geom_torsion_site_symmetry_4
O2 C1 C2 C3 2.2(2) . . . .
C10 C1 C2 C3 -177.52(12) . . . .
O2 C1 C2 C7 -178.30(12) . . . .
C10 C1 C2 C7 2.0(2) . . . .
C7 C2 C3 C4 -0.7(2) . . . .
C1 C2 C3 C4 178.80(13) . . . .
C2 C3 C4 C5 1.4(2) . . . .
C3 C4 C5 C6 -1.0(2) . . . .
C4 C5 C6 C7 -0.2(2) . . . .
C3 C2 C7 C6 -0.5(2) . . . .
C1 C2 C7 C6 -179.98(13) . . . .
C3 C2 C7 C8 178.65(13) . . . .
C1 C2 C7 C8 -0.85(19) . . . .
C5 C6 C7 C2 0.9(2) . . . .
C5 C6 C7 C8 -178.16(13) . . . .
C2 C7 C8 C9 -1.6(2) . . . .
C6 C7 C8 C9 177.50(13) . . . .
C2 C7 C8 C11 176.23(12) . . . .
C6 C7 C8 C11 -4.7(2) . . . .
C7 C8 C9 C10 2.8(2) . . . .
C11 C8 C9 C10 -174.93(12) . . . .
C7 C8 C9 C18 -176.14(12) . . . .
C11 C8 C9 C18 6.11(19) . . . .
O2 C1 C10 C9 179.56(12) . . . .
C2 C1 C10 C9 -0.7(2) . . . .
O2 C1 C10 C25 1.6(2) . . . .
C2 C1 C10 C25 -178.71(12) . . . .
C8 C9 C10 C1 -1.64(19) . . . .
C18 C9 C10 C1 177.26(12) . . . .
C8 C9 C10 C25 176.16(12) . . . .
C18 C9 C10 C25 -4.9(2) . . . .
C9 C8 C11 O3 93.29(17) . . . .
C7 C8 C11 O3 -84.57(16) . . . .
C9 C8 C11 C12 -88.18(16) . . . .
C7 C8 C11 C12 93.96(15) . . . .
O3 C11 C12 C13 177.04(13) . . . .
C8 C11 C12 C13 -1.46(19) . . . .
O3 C11 C12 C17 -3.6(2) . . . .
C8 C11 C12 C17 177.91(12) . . . .
C17 C12 C13 C14 -0.3(2) . . . .
C11 C12 C13 C14 179.11(13) . . . .
C12 C13 C14 C15 0.1(2) . . . .
C13 C14 C15 C16 0.3(2) . . . .
C14 C15 C16 C17 -0.4(2) . . . .
C15 C16 C17 C12 0.2(2) . . . .
C13 C12 C17 C16 0.1(2) . . . .
C11 C12 C17 C16 -179.26(12) . . . .
C8 C9 C18 C19 -106.09(15) . . . .
C10 C9 C18 C19 75.00(17) . . . .
C9 C18 C19 C24 4.93(19) . . . .
C9 C18 C19 C20 -174.59(12) . . . .
C24 C19 C20 C21 -1.8(2) . . . .
C18 C19 C20 C21 177.78(13) . . . .
C19 C20 C21 C22 1.0(2) . . . .
C20 C21 C22 C23 -0.1(2) . . . .
C21 C22 C23 C24 -0.1(2) . . . .
C20 C19 C24 C23 1.6(2) . . . .
C18 C19 C24 C23 -177.95(13) . . . .
C22 C23 C24 C19 -0.7(2) . . . .
C1 C10 C25 O1 3.3(2) . . . .
C9 C10 C25 O1 -174.61(13) . . . .
C1 C10 C25 O4 -178.00(11) . . . .
C9 C10 C25 O4 4.1(2) . . . .
O1 C25 O4 C26 5.96(19) . . . .
C10 C25 O4 C26 -172.80(11) . . . .
C27 C26 O4 C25 174.63(12) . . . .
